data_2007980
loop_
_publ_author_name
'Alessandra Forni'

_publ_section_title
;
 Two Macrocyclic Azacrown Ethers
;
_journal_issue 12
_journal_name_full 'Acta Crystallographica Section C'
_journal_page_first 1921
_journal_page_last 1923
_journal_paper_doi 10.1107/S0108270198007550
_journal_volume 54
_journal_year 1998
_chemical_formula_moiety 'C30 H34 N2 O2'
_chemical_formula_sum 'C30 H34 N2 O2'
_chemical_formula_weight 454.59
_chemical_name_systematic
;
 N,N'-Bis(1-naphthylmethyl)-1,7-dioxa-4,10-diazacyclododecano
;
_space_group_IT_number 14
_symmetry_cell_setting monoclinic
_symmetry_space_group_name_Hall '-P 2ybc'
_symmetry_space_group_name_H-M 'P 1 21/c 1'
_audit_creation_method SHELXL
_cell_angle_alpha 90.00
_cell_angle_beta 99.368(6)
_cell_angle_gamma 90.00
_cell_formula_units_Z 2
_cell_length_a 9.7898(9)
_cell_length_b 7.3974(6)
_cell_length_c 17.292(2)
_cell_measurement_reflns_used 32
_cell_measurement_temperature 293(2)
_cell_measurement_theta_max 11.865
_cell_measurement_theta_min 4.401
_cell_volume 1235.6(2)
_computing_cell_refinement XSCANS
_computing_data_collection 'XSCANS (Fait, 1991)'
_computing_data_reduction XSCANS
_computing_molecular_graphics 'ZORTEP (Zsolnai & Pritzkow, 1995)'
_computing_publication_material
;
SHELXL93, PARST (Nardelli, 1983, 1995), PARSTCIF (Nardelli, 1991)
;
_computing_structure_refinement 'SHELXL93 (Sheldrick, 1993)'
_computing_structure_solution 'SIR92 (Altomare et al., 1994)'
_diffrn_ambient_temperature 293(2)
_diffrn_measurement_device 'Siemens P4'
_diffrn_measurement_method '\w/2\q scans'
_diffrn_radiation_monochromator graphite
_diffrn_radiation_source 'fine-focus sealed tube'
_diffrn_radiation_type MoK\a
_diffrn_radiation_wavelength 0.71073
_diffrn_reflns_av_R_equivalents 0.0145
_diffrn_reflns_av_sigmaI/netI 0.0366
_diffrn_reflns_limit_h_max 11
_diffrn_reflns_limit_h_min 0
_diffrn_reflns_limit_k_max 8
_diffrn_reflns_limit_k_min 0
_diffrn_reflns_limit_l_max 20
_diffrn_reflns_limit_l_min -20
_diffrn_reflns_number 2314
_diffrn_reflns_theta_max 25.00
_diffrn_reflns_theta_min 2.39
_diffrn_standards_decay_% 2.99
_diffrn_standards_interval_count 197
_diffrn_standards_number 3
_exptl_absorpt_coefficient_mu 0.076
_exptl_absorpt_correction_type none
_exptl_crystal_colour 'near colourless'
_exptl_crystal_density_diffrn 1.222
_exptl_crystal_density_method 'not measured'
_exptl_crystal_description plate
_exptl_crystal_F_000 488
_exptl_crystal_size_max 0.44
_exptl_crystal_size_mid 0.40
_exptl_crystal_size_min 0.20
_refine_diff_density_max 0.102
_refine_diff_density_min -0.094
_refine_ls_extinction_coef 0.0110(16)
_refine_ls_extinction_method SHELXL93_(Sheldrick,_1993)
_refine_ls_goodness_of_fit_all 0.855
_refine_ls_goodness_of_fit_obs 1.038
_refine_ls_hydrogen_treatment refall
_refine_ls_matrix_type full
_refine_ls_number_parameters 223
_refine_ls_number_reflns 2178
_refine_ls_number_restraints 0
_refine_ls_restrained_S_all 0.855
_refine_ls_restrained_S_obs 1.038
_refine_ls_R_factor_all 0.0652
_refine_ls_R_factor_obs 0.0323
_refine_ls_shift/esd_max -0.001
_refine_ls_shift/esd_mean 0.000
_refine_ls_structure_factor_coef Fsqd
_refine_ls_weighting_details 'w = 1/[\s^2^(Fo^2^)+(0.0413P)^2^] where P=(Fo^2^+2Fc^2^)/3'
_refine_ls_weighting_scheme calc
_refine_ls_wR_factor_all 0.0789
_refine_ls_wR_factor_obs 0.0707
_reflns_number_observed 1284
_reflns_number_total 2178
_reflns_observed_criterion >2sigma(I)
_cod_data_source_file na1370.cif
_cod_data_source_block I
_cod_depositor_comments
;
The following automatic conversions were performed:

'_chemical_melting_point' value 'not measured' was changed to '?' -
the value is undefined or not given.

Automatic conversion script
Id: cif_fix_values 1715 2011-07-08 13:25:40Z adriana 

The following automatic conversions were performed:

'_refine_ls_weighting_scheme' value 'calc w =
1/[\s^2^(Fo^2^)+(0.0413P)^2^] where P=(Fo^2^+2Fc^2^)/3' was changed
to 'calc'. New tag '_refine_ls_weighting_details' was created. The
value of the new tag was set to 'w = 1/[\s^2^(Fo^2^)+(0.0413P)^2^]
where P=(Fo^2^+2Fc^2^)/3'.

Automatic conversion script
Id: cif_fix_values 3143 2015-03-26 13:38:13Z robertas 
;
_cod_original_sg_symbol_H-M 'P 21/c'
_cod_database_code 2007980

loop_
_symmetry_equiv_pos_as_xyz
'x, y, z'
'-x, y+1/2, -z+1/2'
'-x, -y, -z'
'x, -y-1/2, z-1/2'

loop_
_atom_site_aniso_label
_atom_site_aniso_U_11
_atom_site_aniso_U_22
_atom_site_aniso_U_33
_atom_site_aniso_U_12
_atom_site_aniso_U_13
_atom_site_aniso_U_23
O1 0.0715(7) 0.0691(7) 0.0712(7) 0.0152(6) -0.0114(6) 0.0009(6)
C2 0.0673(11) 0.0531(11) 0.0774(13) -0.0010(9) -0.0157(9) 0.0031(9)
C3 0.0682(11) 0.0611(11) 0.0745(12) 0.0184(9) -0.0052(10) -0.0031(10)
N4 0.0524(7) 0.0569(8) 0.0600(8) 0.0085(6) -0.0009(6) 0.0038(6)
C5 0.0566(10) 0.0771(12) 0.0664(11) 0.0089(9) 0.0113(8) 0.0073(10)
C6 0.0510(10) 0.0690(11) 0.0766(12) 0.0059(9) 0.0000(9) 0.0071(10)
C7 0.0694(11) 0.0632(12) 0.0652(12) 0.0134(10) -0.0081(9) -0.0063(9)
C8 0.0456(8) 0.0538(9) 0.0549(9) 0.0044(7) 0.0008(7) -0.0049(7)
C9 0.0589(9) 0.0688(11) 0.0546(10) 0.0086(9) -0.0028(8) -0.0083(9)
C10 0.0629(10) 0.0681(11) 0.0726(12) 0.0114(9) 0.0014(9) -0.0183(10)
C11 0.0527(9) 0.0586(11) 0.0854(13) 0.0105(8) 0.0029(9) -0.0024(10)
C12 0.0422(8) 0.0583(10) 0.0627(10) -0.0023(7) 0.0063(7) 0.0053(8)
C13 0.0582(10) 0.0754(13) 0.0733(13) 0.0036(10) 0.0008(9) 0.0172(10)
C14 0.0739(12) 0.105(2) 0.0577(12) -0.0054(12) 0.0005(10) 0.0167(12)
C15 0.0673(11) 0.0981(14) 0.0545(11) -0.0048(11) 0.0088(9) -0.0061(11)
C16 0.0516(9) 0.0719(11) 0.0559(10) 0.0004(9) 0.0048(7) -0.0058(9)
C17 0.0388(7) 0.0560(9) 0.0520(9) -0.0033(7) 0.0059(6) -0.0006(7)

loop_
_atom_site_label
_atom_site_fract_x
_atom_site_fract_y
_atom_site_fract_z
_atom_site_U_iso_or_equiv
_atom_site_thermal_displace_type
_atom_site_calc_flag
_atom_site_refinement_flags
_atom_site_occupancy
_atom_site_disorder_group
_atom_site_type_symbol
O1 0.06624(11) 0.25948(15) 0.47043(6) 0.0731(4) Uani d . 1 . O
C2 0.1146(2) 0.3163(3) 0.54845(10) 0.0690(5) Uani d . 1 . C
C3 0.0275(2) 0.2411(2) 0.60481(11) 0.0698(5) Uani d . 1 . C
N4 0.06308(12) 0.0537(2) 0.62907(6) 0.0576(4) Uani d . 1 . N
C5 -0.0606(2) -0.0532(3) 0.63478(10) 0.0666(5) Uani d . 1 . C
C6 -0.1375(2) -0.1108(3) 0.55566(10) 0.0667(5) Uani d . 1 . C
C7 0.1574(2) 0.0526(2) 0.70372(11) 0.0680(5) Uani d . 1 . C
C8 0.23993(13) -0.1192(2) 0.72057(8) 0.0523(4) Uani d . 1 . C
C9 0.2604(2) -0.2341(2) 0.66146(10) 0.0621(4) Uani d . 1 . C
C10 0.3433(2) -0.3886(2) 0.67624(11) 0.0689(5) Uani d . 1 . C
C11 0.4047(2) -0.4299(2) 0.74989(11) 0.0665(5) Uani d . 1 . C
C12 0.38746(14) -0.3174(2) 0.81316(9) 0.0546(4) Uani d . 1 . C
C13 0.4524(2) -0.3569(3) 0.89070(10) 0.0700(5) Uani d . 1 . C
C14 0.4350(2) -0.2480(3) 0.95122(11) 0.0801(5) Uani d . 1 . C
C15 0.3540(2) -0.0931(3) 0.93755(10) 0.0734(5) Uani d . 1 . C
C16 0.2911(2) -0.0482(2) 0.86413(9) 0.0602(4) Uani d . 1 . C
C17 0.30486(13) -0.1595(2) 0.79885(8) 0.0491(4) Uani d . 1 . C
H2A 0.2156(18) 0.278(2) 0.5650(9) 0.083(5) Uiso d . 1 . H
H2B 0.1050(15) 0.450(2) 0.5485(8) 0.083(5) Uiso d . 1 . H
H3A -0.0683(18) 0.244(2) 0.5773(9) 0.080(5) Uiso d . 1 . H
H3B 0.0405(15) 0.323(2) 0.6523(9) 0.079(5) Uiso d . 1 . H
H5A -0.1244(17) 0.016(2) 0.6629(9) 0.086(5) Uiso d . 1 . H
H5B -0.0305(14) -0.1700(19) 0.6655(8) 0.066(4) Uiso d . 1 . H
H6A -0.2342(19) -0.152(2) 0.5599(9) 0.090(5) Uiso d . 1 . H
H6B -0.1446(14) -0.010(2) 0.5158(8) 0.070(5) Uiso d . 1 . H
H7A 0.1061(16) 0.079(2) 0.7492(10) 0.092(6) Uiso d . 1 . H
H7B 0.2196(16) 0.152(2) 0.7034(8) 0.073(5) Uiso d . 1 . H
H9 0.2162(16) -0.2070(18) 0.6090(8) 0.069(5) Uiso d . 1 . H
H10 0.3527(17) -0.469(2) 0.6350(9) 0.096(6) Uiso d . 1 . H
H11 0.4574(15) -0.535(2) 0.7608(8) 0.077(5) Uiso d . 1 . H
H13 0.5070(16) -0.468(2) 0.8964(9) 0.086(6) Uiso d . 1 . H
H14 0.4767(18) -0.279(2) 1.0057(11) 0.096(6) Uiso d . 1 . H
H15 0.3412(16) -0.014(2) 0.9796(10) 0.091(6) Uiso d . 1 . H
H16 0.2348(14) 0.0616(19) 0.8547(8) 0.068(5) Uiso d . 1 . H

loop_
_atom_type_symbol
_atom_type_description
_atom_type_scat_dispersion_real
_atom_type_scat_dispersion_imag
_atom_type_scat_source
C C 0.0033 0.0016 'International Tables Vol C Tables 4.2.6.8 and 6.1.1.4'
H H 0.0000 0.0000 'International Tables Vol C Tables 4.2.6.8 and 6.1.1.4'
N N 0.0061 0.0033 'International Tables Vol C Tables 4.2.6.8 and 6.1.1.4'
O O 0.0106 0.0060 'International Tables Vol C Tables 4.2.6.8 and 6.1.1.4'

loop_
_geom_angle_atom_site_label_1
_geom_angle_atom_site_label_2
_geom_angle_atom_site_label_3
_geom_angle_site_symmetry_1
_geom_angle
_geom_angle_publ_flag
C6 O1 C2 3_556 115.33(12) no
O1 C2 C3 . 111.8(2) no
O1 C2 H2A . 110.0(9) no
C3 C2 H2A . 110.0(9) no
O1 C2 H2B . 106.2(8) no
C3 C2 H2B . 107.7(9) no
H2A C2 H2B . 111.1(13) no
N4 C3 C2 . 113.6(2) no
N4 C3 H3A . 108.6(9) no
C2 C3 H3A . 106.1(9) no
N4 C3 H3B . 109.9(8) no
C2 C3 H3B . 107.2(8) no
H3A C3 H3B . 111.4(12) no
C7 N4 C5 . 110.42(14) no
C7 N4 C3 . 110.06(13) no
C5 N4 C3 . 111.60(13) no
N4 C5 C6 . 112.76(15) no
N4 C5 H5A . 110.4(9) no
C6 C5 H5A . 109.1(9) no
N4 C5 H5B . 108.5(8) no
C6 C5 H5B . 106.7(7) no
H5A C5 H5B . 109.2(12) no
O1 C6 C5 3_556 107.99(14) no
O1 C6 H6A 3_556 107.7(9) no
C5 C6 H6A . 110.8(9) no
O1 C6 H6B 3_556 109.8(8) no
C5 C6 H6B . 112.2(8) no
H6A C6 H6B . 108.3(12) no
N4 C7 C8 . 114.65(13) no
N4 C7 H7A . 111.2(9) no
C8 C7 H7A . 109.0(10) no
N4 C7 H7B . 107.6(9) no
C8 C7 H7B . 109.2(9) no
H7A C7 H7B . 104.7(13) no
C9 C8 C17 . 118.75(13) no
C9 C8 C7 . 121.18(14) no
C17 C8 C7 . 119.98(13) no
C8 C9 C10 . 121.4(2) no
C8 C9 H9 . 118.5(8) no
C10 C9 H9 . 120.1(8) no
C11 C10 C9 . 120.8(2) no
C11 C10 H10 . 119.2(10) no
C9 C10 H10 . 120.0(10) no
C10 C11 C12 . 120.5(2) no
C10 C11 H11 . 121.5(9) no
C12 C11 H11 . 117.9(9) no
C11 C12 C13 . 121.4(2) no
C11 C12 C17 . 119.24(14) no
C13 C12 C17 . 119.3(2) no
C14 C13 C12 . 121.0(2) no
C14 C13 H13 . 123.9(9) no
C12 C13 H13 . 115.1(9) no
C13 C14 C15 . 119.9(2) no
C13 C14 H14 . 120.8(10) no
C15 C14 H14 . 119.3(10) no
C16 C15 C14 . 121.2(2) no
C16 C15 H15 . 117.6(10) no
C14 C15 H15 . 121.1(10) no
C15 C16 C17 . 120.9(2) no
C15 C16 H16 . 121.0(8) no
C17 C16 H16 . 118.1(8) no
C12 C17 C16 . 117.58(13) no
C12 C17 C8 . 119.29(13) no
C16 C17 C8 . 123.12(14) no

loop_
_geom_bond_atom_site_label_1
_geom_bond_atom_site_label_2
_geom_bond_site_symmetry_2
_geom_bond_distance
_geom_bond_publ_flag
O1 C6 3_556 1.415(2) no
O1 C2 . 1.419(2) no
C2 C3 . 1.502(2) no
C2 H2A . 1.02(2) no
C2 H2B . 1.00(2) no
C3 N4 . 1.473(2) no
C3 H3A . 0.98(2) no
C3 H3B . 1.011(15) no
N4 C7 . 1.460(2) no
N4 C5 . 1.463(2) no
C5 C6 . 1.512(2) no
C5 H5A . 0.99(2) no
C5 H5B . 1.031(14) no
C6 O1 3_556 1.415(2) no
C6 H6A . 1.01(2) no
C6 H6B . 1.011(15) no
C7 C8 . 1.509(2) no
C7 H7A . 1.02(2) no
C7 H7B . 0.96(2) no
C8 C9 . 1.369(2) no
C8 C17 . 1.430(2) no
C9 C10 . 1.401(2) no
C9 H9 . 0.960(14) no
C10 C11 . 1.352(2) no
C10 H10 . 0.94(2) no
C11 C12 . 1.406(2) no
C11 H11 . 0.94(2) no
C12 C13 . 1.418(2) no
C12 C17 . 1.419(2) no
C13 C14 . 1.353(2) no
C13 H13 . 0.97(2) no
C14 C15 . 1.391(3) no
C14 H14 . 0.99(2) no
C15 C16 . 1.359(2) no
C15 H15 . 0.96(2) no
C16 C17 . 1.421(2) no
C16 H16 . 0.980(14) no

loop_
_geom_torsion_atom_site_label_1
_geom_torsion_atom_site_label_2
_geom_torsion_atom_site_label_3
_geom_torsion_atom_site_label_4
_geom_torsion_site_symmetry_1
_geom_torsion_site_symmetry_4
_geom_torsion
_geom_torsion_publ_flag
C6 O1 C2 C3 3_556 . -98.3(2) yes
O1 C2 C3 N4 . . 81.2(2) yes
C2 C3 N4 C7 . . 96.3(2) no
C2 C3 N4 C5 . . -140.76(15) yes
C7 N4 C5 C6 . . -160.38(14) no
C3 N4 C5 C6 . . 76.9(2) yes
N4 C5 C6 O1 . 3_556 78.3(2) yes
C5 N4 C7 C8 . . 77.0(2) no
C3 N4 C7 C8 . . -159.3(2) no
N4 C7 C8 C9 . . 21.3(2) no
N4 C7 C8 C17 . . -162.17(14) no
C17 C8 C9 C10 . . -0.1(2) no
C7 C8 C9 C10 . . 176.4(2) no
C8 C9 C10 C11 . . 0.7(3) no
C9 C10 C11 C12 . . -0.6(2) no
C10 C11 C12 C13 . . -179.2(2) no
C10 C11 C12 C17 . . -0.1(2) no
C11 C12 C13 C14 . . -179.9(2) no
C17 C12 C13 C14 . . 1.0(2) no
C12 C13 C14 C15 . . -1.0(3) no
C13 C14 C15 C16 . . 0.1(3) no
C14 C15 C16 C17 . . 0.7(2) no
C11 C12 C17 C16 . . -179.35(13) no
C13 C12 C17 C16 . . -0.2(2) no
C11 C12 C17 C8 . . 0.6(2) no
C13 C12 C17 C8 . . 179.72(14) no
C15 C16 C17 C12 . . -0.6(2) no
C15 C16 C17 C8 . . 179.44(15) no
C9 C8 C17 C12 . . -0.5(2) no
C7 C8 C17 C12 . . -177.06(15) no
C9 C8 C17 C16 . . 179.45(14) no
C7 C8 C17 C16 . . 2.9(2) no
